data_2023174
loop_
_publ_author_name
'Seidel, R&#xfc;diger W'
'Kolev, Tsonko M.'

_publ_section_title
;
 Crystal structure of 1,2,3,4-tetra-hydro-isoquinolin-2-ium
 (2<i>S</i>,3<i>S</i>)-3-carb-oxy-2,3-di-hydroxy-propano-ate monohydrate.
;
_journal_coeditor_code TX2087
_journal_issue 'Pt 7'
_journal_name_full 'Acta crystallographica. Section E, Crystallographic communications'
_journal_page_first 763
_journal_page_last 766
_journal_paper_doi 10.1107/S2056989024005711
_journal_volume 80
_journal_year 2024
_chemical_absolute_configuration syn
_chemical_formula_iupac 'C9 H12 N +, C4 H5 O6 -, H2 O'
_chemical_formula_moiety 'C9 H12 N +, C4 H5 O6 -, H2 O'
_chemical_formula_sum 'C13 H19 N O7'
_chemical_formula_weight 301.29
_chemical_name_common
;
1,2,3,4-Tetrahydroisoquinolinium D-hydrogen tartrate monohydrate
;
_chemical_name_systematic
;
1,2,3,4-Tetrahydroisoquinolin-2-ium
(2<i>S</i>,3<i>S</i>)-3-carboxy-2,3-dihydroxypropanoate monohydrate
;
_space_group_crystal_system orthorhombic
_space_group_IT_number 19
_space_group_name_Hall 'P 2ac 2ab'
_space_group_name_H-M_alt 'P 21 21 21'
_atom_sites_solution_hydrogens mixed
_atom_sites_solution_primary direct
_atom_sites_solution_secondary difmap
_audit_creation_method SHELXL-2019/3
_cell_angle_alpha 90
_cell_angle_beta 90
_cell_angle_gamma 90
_cell_formula_units_Z 4
_cell_length_a 7.0695(3)
_cell_length_b 7.4842(3)
_cell_length_c 26.9573(10)
_cell_measurement_reflns_used 5780
_cell_measurement_temperature 115(2)
_cell_measurement_theta_max 27.7030
_cell_measurement_theta_min 3.0140
_cell_volume 1426.30(10)
_computing_cell_refinement
;
CrysAlisPro (Rigaku OD, 2023)
;
_computing_data_collection
;
<i>CrysAlis</i> system (Oxford Diffraction, 2009)
;
_computing_data_reduction
;
CrysAlisPro (Rigaku OD, 2023)
;
_computing_molecular_graphics
;
DIAMOND (Brandenburg, 2018)
;
_computing_publication_material
;
publCIF (Westrip, 2010)
;
_computing_structure_refinement
;
<i>SHELXL2019/3</i> (Sheldrick, 2015)
;
_computing_structure_solution
;
SHELXS97 (Sheldrick, 2008)
;
_diffrn_ambient_temperature 115(2)
_diffrn_detector 'CCD plate'
_diffrn_detector_area_resol_mean 8.4171
_diffrn_measured_fraction_theta_full 0.997
_diffrn_measured_fraction_theta_max 0.937
_diffrn_measurement_device 'four-circle diffractometer'
_diffrn_measurement_device_type 'Oxford Diffraction Xcalibur2'
_diffrn_measurement_method '\w scans'
_diffrn_radiation_monochromator graphite
_diffrn_radiation_probe x-ray
_diffrn_radiation_type MoK\a
_diffrn_radiation_wavelength 0.71073
_diffrn_reflns_av_R_equivalents 0.0381
_diffrn_reflns_av_unetI/netI 0.0342
_diffrn_reflns_limit_h_max 9
_diffrn_reflns_limit_h_min -9
_diffrn_reflns_limit_k_max 9
_diffrn_reflns_limit_k_min -9
_diffrn_reflns_limit_l_max 35
_diffrn_reflns_limit_l_min -35
_diffrn_reflns_number 16488
_diffrn_reflns_theta_full 25.242
_diffrn_reflns_theta_max 28.463
_diffrn_reflns_theta_min 2.825
_diffrn_source 'fine-focus sealed X-ray tube'
_exptl_absorpt_coefficient_mu 0.115
_exptl_absorpt_correction_T_max 1.00000
_exptl_absorpt_correction_T_min 0.96657
_exptl_absorpt_correction_type multi-scan
_exptl_absorpt_process_details
;
(ABSPACK in CrysAlisPro; Rigaku OD, 2023)
;
_exptl_crystal_colour colourless
_exptl_crystal_density_diffrn 1.403
_exptl_crystal_description prism
_exptl_crystal_F_000 640
_exptl_crystal_size_max 0.490
_exptl_crystal_size_mid 0.210
_exptl_crystal_size_min 0.200
_refine_diff_density_max 0.248
_refine_diff_density_min -0.193
_refine_ls_abs_structure_details
;
 The absolute structure was inferred from the known absolute configuration
of the starting material.
;
_refine_ls_extinction_method none
_refine_ls_goodness_of_fit_ref 1.036
_refine_ls_hydrogen_treatment mixed
_refine_ls_matrix_type full
_refine_ls_number_parameters 218
_refine_ls_number_reflns 3307
_refine_ls_number_restraints 7
_refine_ls_restrained_S_all 1.037
_refine_ls_R_factor_all 0.0473
_refine_ls_R_factor_gt 0.0367
_refine_ls_shift/su_max 0.000
_refine_ls_shift/su_mean 0.000
_refine_ls_structure_factor_coef Fsqd
_refine_ls_weighting_details 'w=1/[\s^2^(Fo^2^)+(0.0326P)^2^+0.2898P] where P=(Fo^2^+2Fc^2^)/3'
_refine_ls_weighting_scheme calc
_refine_ls_wR_factor_gt 0.0734
_refine_ls_wR_factor_ref 0.0776
_reflns_number_gt 2900
_reflns_number_total 3307
_reflns_threshold_expression 'I > 2\s(I)'
_cod_data_source_file tx2087.cif
_cod_data_source_block I
_cod_depositor_comments 'Adding full bibliography for 2023174.cif.'
_cod_database_code 2023174
_shelx_space_group_comment
;
The symmetry employed for this shelxl refinement is uniquely defined
by the following loop, which should always be used as a source of
symmetry information in preference to the above space-group names.
They are only intended as comments.
;
_shelx_estimated_absorpt_t_min 0.946
_shelx_estimated_absorpt_t_max 0.977

loop_
_space_group_symop_operation_xyz
'x, y, z'
'-x+1/2, -y, z+1/2'
'-x, y+1/2, -z+1/2'
'x+1/2, -y+1/2, -z'

loop_
_atom_site_type_symbol
_atom_site_label
_atom_site_fract_x
_atom_site_fract_y
_atom_site_fract_z
_atom_site_U_iso_or_equiv
_atom_site_adp_type
_atom_site_calc_flag
_atom_site_occupancy
_atom_site_disorder_assembly
_atom_site_disorder_group
C C1 0.4189(3) 0.1694(3) 0.34142(7) 0.0239(5) Uani d 1 . .
H H1A 0.464782 0.045500 0.345983 0.029 Uiso calc 1 . .
H H1B 0.528981 0.250520 0.344259 0.029 Uiso calc 1 . .
C C3 0.0946(3) 0.1243(4) 0.37283(8) 0.0285(5) Uani d 1 . .
H H3A 0.011223 0.144808 0.401784 0.034 Uiso calc 1 . .
H H3B 0.112372 -0.006161 0.368861 0.034 Uiso calc 1 . .
C C4 0.0045(3) 0.2016(4) 0.32647(8) 0.0270(6) Uani d 1 . .
H H4A -0.108849 0.130433 0.317815 0.032 Uiso calc 1 . .
H H4B -0.037111 0.325477 0.333300 0.032 Uiso calc 1 . .
C C4A 0.1392(3) 0.2023(3) 0.28289(7) 0.0214(5) Uani d 1 . .
C C5 0.0715(3) 0.2181(4) 0.23438(8) 0.0304(6) Uani d 1 . .
H H5 -0.060695 0.228797 0.228874 0.036 Uiso calc 1 . .
C C6 0.1933(4) 0.2184(4) 0.19427(8) 0.0315(6) Uani d 1 . .
H H6 0.144780 0.230122 0.161566 0.038 Uiso calc 1 . .
C C7 0.3856(4) 0.2017(4) 0.20182(8) 0.0309(6) Uani d 1 . .
H H7 0.469721 0.200425 0.174352 0.037 Uiso calc 1 . .
C C8 0.4550(3) 0.1869(3) 0.24957(8) 0.0282(5) Uani d 1 . .
H H8 0.587475 0.176093 0.254702 0.034 Uiso calc 1 . .
C C8A 0.3337(3) 0.1876(3) 0.29031(7) 0.0194(5) Uani d 1 . .
C C9 0.6220(3) 0.8178(3) 0.43005(7) 0.0163(4) Uani d 1 . .
C C10 0.6944(3) 0.6256(3) 0.43360(7) 0.0150(4) Uani d 1 . .
H H10 0.659059 0.561013 0.402479 0.018 Uiso calc 1 . .
C C11 0.6005(3) 0.5311(3) 0.47767(7) 0.0149(4) Uani d 1 . .
H H11 0.460966 0.528552 0.471655 0.018 Uiso calc 1 . .
C C12 0.6706(3) 0.3389(3) 0.47987(7) 0.0151(4) Uani d 1 . .
N N2 0.2809(3) 0.2123(3) 0.38108(7) 0.0226(4) Uani d 1 . .
H H2A 0.263(4) 0.333(3) 0.3823(9) 0.029(7) Uiso d 1 . .
H H2B 0.326(3) 0.179(3) 0.4103(7) 0.024(6) Uiso d 1 . .
O O1 0.7420(2) 0.93738(19) 0.43712(6) 0.0257(4) Uani d 1 . .
O O2 0.4493(2) 0.8404(2) 0.42043(5) 0.0183(3) Uani d 1 . .
O O3 0.8937(2) 0.6193(2) 0.43902(6) 0.0204(3) Uani d 1 . .
H H3 0.933(4) 0.721(3) 0.4501(9) 0.039(8) Uiso d 1 . .
O O4 0.6332(2) 0.6239(2) 0.52224(5) 0.0206(3) Uani d 1 . .
H H4 0.743(3) 0.609(4) 0.5316(10) 0.041(8) Uiso d 1 . .
O O6 0.7472(2) 0.2755(2) 0.51597(5) 0.0242(4) Uani d 1 . .
O O5 0.6396(2) 0.25433(19) 0.43803(5) 0.0181(3) Uani d 1 . .
H H5A 0.675(4) 0.141(3) 0.4404(11) 0.055(9) Uiso d 1 . .
O O7 0.2156(3) 0.5762(2) 0.38150(6) 0.0290(4) Uani d 1 . .
H H7A 0.296(4) 0.651(4) 0.3947(11) 0.050(9) Uiso d 1 . .
H H7B 0.108(4) 0.581(5) 0.3967(11) 0.063(11) Uiso d 1 . .

loop_
_atom_site_aniso_label
_atom_site_aniso_U_11
_atom_site_aniso_U_22
_atom_site_aniso_U_33
_atom_site_aniso_U_12
_atom_site_aniso_U_13
_atom_site_aniso_U_23
C1 0.0193(11) 0.0331(13) 0.0192(10) 0.0045(11) -0.0019(9) 0.0004(9)
C3 0.0244(13) 0.0404(15) 0.0208(10) -0.0100(12) 0.0004(10) 0.0047(10)
C4 0.0197(12) 0.0395(15) 0.0218(11) -0.0036(11) 0.0000(9) 0.0009(10)
C4A 0.0236(12) 0.0214(11) 0.0190(10) -0.0013(10) -0.0003(9) 0.0004(8)
C5 0.0227(12) 0.0440(15) 0.0244(11) 0.0006(12) -0.0051(9) 0.0025(10)
C6 0.0367(14) 0.0433(16) 0.0145(10) 0.0000(13) -0.0045(10) 0.0014(10)
C7 0.0317(13) 0.0413(15) 0.0197(11) -0.0019(13) 0.0062(10) -0.0009(10)
C8 0.0221(12) 0.0389(15) 0.0235(11) 0.0007(11) 0.0011(9) -0.0017(10)
C8A 0.0225(11) 0.0188(11) 0.0168(9) 0.0003(9) -0.0021(8) -0.0012(8)
C9 0.0179(10) 0.0152(10) 0.0159(9) 0.0004(9) 0.0013(8) -0.0004(8)
C10 0.0124(10) 0.0144(10) 0.0182(9) 0.0000(8) -0.0001(8) -0.0016(8)
C11 0.0137(10) 0.0169(10) 0.0141(9) -0.0011(8) -0.0019(8) -0.0024(8)
C12 0.0130(10) 0.0175(10) 0.0148(9) -0.0022(8) 0.0011(8) 0.0013(8)
N2 0.0232(10) 0.0298(12) 0.0149(8) -0.0029(9) -0.0012(8) 0.0027(8)
O1 0.0202(8) 0.0126(7) 0.0443(9) 0.0000(7) -0.0035(8) -0.0019(7)
O2 0.0149(7) 0.0195(8) 0.0204(7) 0.0019(6) 0.0000(6) 0.0001(6)
O3 0.0141(7) 0.0140(8) 0.0331(8) 0.0007(6) 0.0014(7) -0.0021(6)
O4 0.0169(8) 0.0255(8) 0.0194(7) 0.0031(7) -0.0023(7) -0.0090(6)
O6 0.0279(8) 0.0260(9) 0.0187(7) 0.0051(8) -0.0050(6) 0.0031(6)
O5 0.0240(8) 0.0116(8) 0.0188(7) 0.0018(6) -0.0029(6) -0.0008(6)
O7 0.0222(9) 0.0336(10) 0.0312(9) -0.0026(8) 0.0034(8) -0.0108(8)

loop_
_atom_type_symbol
_atom_type_description
_atom_type_scat_dispersion_real
_atom_type_scat_dispersion_imag
_atom_type_scat_source
C C 0.0033 0.0016 'International Tables Vol C Tables 4.2.6.8 and 6.1.1.4'
H H 0.0000 0.0000 'International Tables Vol C Tables 4.2.6.8 and 6.1.1.4'
N N 0.0061 0.0033 'International Tables Vol C Tables 4.2.6.8 and 6.1.1.4'
O O 0.0106 0.0060 'International Tables Vol C Tables 4.2.6.8 and 6.1.1.4'

loop_
_geom_angle_atom_site_label_1
_geom_angle_atom_site_label_2
_geom_angle_atom_site_label_3
_geom_angle_site_symmetry_1
_geom_angle_site_symmetry_3
_geom_angle
_geom_angle_publ_flag
N2 C1 C8A . . 112.07(18) ?
N2 C1 H1A . . 109.2 ?
C8A C1 H1A . . 109.2 ?
N2 C1 H1B . . 109.2 ?
C8A C1 H1B . . 109.2 ?
H1A C1 H1B . . 107.9 ?
N2 C3 C4 . . 108.99(18) ?
N2 C3 H3A . . 109.9 ?
C4 C3 H3A . . 109.9 ?
N2 C3 H3B . . 109.9 ?
C4 C3 H3B . . 109.9 ?
H3A C3 H3B . . 108.3 ?
C4A C4 C3 . . 112.13(19) ?
C4A C4 H4A . . 109.2 ?
C3 C4 H4A . . 109.2 ?
C4A C4 H4B . . 109.2 ?
C3 C4 H4B . . 109.2 ?
H4A C4 H4B . . 107.9 ?
C8A C4A C5 . . 118.6(2) ?
C8A C4A C4 . . 120.63(19) ?
C5 C4A C4 . . 120.8(2) ?
C6 C5 C4A . . 121.3(2) ?
C6 C5 H5 . . 119.4 ?
C4A C5 H5 . . 119.4 ?
C7 C6 C5 . . 119.9(2) ?
C7 C6 H6 . . 120.1 ?
C5 C6 H6 . . 120.1 ?
C6 C7 C8 . . 119.6(2) ?
C6 C7 H7 . . 120.2 ?
C8 C7 H7 . . 120.2 ?
C7 C8 C8A . . 121.0(2) ?
C7 C8 H8 . . 119.5 ?
C8A C8 H8 . . 119.5 ?
C4A C8A C8 . . 119.6(2) ?
C4A C8A C1 . . 122.13(19) ?
C8 C8A C1 . . 118.22(19) ?
O1 C9 O2 . . 126.43(19) ?
O1 C9 C10 . . 115.97(17) ?
O2 C9 C10 . . 117.60(17) ?
O3 C10 C9 . . 111.74(16) ?
O3 C10 C11 . . 109.57(16) ?
C9 C10 C11 . . 109.73(16) ?
O3 C10 H10 . . 108.6 ?
C9 C10 H10 . . 108.6 ?
C11 C10 H10 . . 108.6 ?
O4 C11 C12 . . 112.33(16) ?
O4 C11 C10 . . 111.24(16) ?
C12 C11 C10 . . 108.98(16) ?
O4 C11 H11 . . 108.1 ?
C12 C11 H11 . . 108.1 ?
C10 C11 H11 . . 108.1 ?
O6 C12 O5 . . 125.21(19) ?
O6 C12 C11 . . 123.19(18) ?
O5 C12 C11 . . 111.59(16) ?
C1 N2 C3 . . 112.25(17) ?
C1 N2 H2A . . 109.3(17) ?
C3 N2 H2A . . 108.7(18) ?
C1 N2 H2B . . 110.2(16) ?
C3 N2 H2B . . 109.1(16) ?
H2A N2 H2B . . 107(2) ?
C10 O3 H3 . . 109.0(19) ?
C11 O4 H4 . . 110(2) ?
C12 O5 H5A . . 111(2) ?
H7A O7 H7B . . 110(3) ?

loop_
_geom_bond_atom_site_label_1
_geom_bond_atom_site_label_2
_geom_bond_site_symmetry_2
_geom_bond_distance
_geom_bond_publ_flag
C1 N2 . 1.483(3) ?
C1 C8A . 1.510(3) ?
C1 H1A . 0.9900 ?
C1 H1B . 0.9900 ?
C3 N2 . 1.489(3) ?
C3 C4 . 1.518(3) ?
C3 H3A . 0.9900 ?
C3 H3B . 0.9900 ?
C4 C4A . 1.512(3) ?
C4 H4A . 0.9900 ?
C4 H4B . 0.9900 ?
C4A C8A . 1.393(3) ?
C4A C5 . 1.397(3) ?
C5 C6 . 1.382(3) ?
C5 H5 . 0.9500 ?
C6 C7 . 1.380(3) ?
C6 H6 . 0.9500 ?
C7 C8 . 1.382(3) ?
C7 H7 . 0.9500 ?
C8 C8A . 1.393(3) ?
C8 H8 . 0.9500 ?
C9 O1 . 1.247(2) ?
C9 O2 . 1.260(3) ?
C9 C10 . 1.529(3) ?
C10 O3 . 1.417(2) ?
C10 C11 . 1.534(3) ?
C10 H10 . 1.0000 ?
C11 O4 . 1.407(2) ?
C11 C12 . 1.522(3) ?
C11 H11 . 1.0000 ?
C12 O6 . 1.211(2) ?
C12 O5 . 1.312(2) ?
N2 H2A . 0.91(2) ?
N2 H2B . 0.883(19) ?
O3 H3 . 0.87(2) ?
O4 H4 . 0.82(2) ?
O5 H5A . 0.89(2) ?
O7 H7A . 0.87(2) ?
O7 H7B . 0.87(2) ?

loop_
_geom_hbond_atom_site_label_D
_geom_hbond_atom_site_label_H
_geom_hbond_atom_site_label_A
_geom_hbond_site_symmetry_A
_geom_hbond_distance_DH
_geom_hbond_distance_HA
_geom_hbond_distance_DA
_geom_hbond_angle_DHA
_geom_hbond_publ_flag
C1 H1A O2 1_545 0.99 2.53 3.263(3) 130.8 no
C3 H3A O1 1_445 0.99 2.63 3.343(3) 128.6 no
N2 H2A O7 . 0.91(2) 1.85(2) 2.762(3) 176(2) yes
N2 H2B O6 4_456 0.883(19) 2.09(2) 2.787(2) 135(2) yes
N2 H2B O5 . 0.883(19) 2.41(2) 2.981(2) 122.9(19) yes
O3 H3 O1 . 0.87(2) 2.14(3) 2.612(2) 114(2) no
O3 H3 O4 4_566 0.87(2) 1.98(2) 2.766(2) 151(3) yes
O4 H4 O2 4_566 0.82(2) 1.99(2) 2.730(2) 150(3) yes
O5 H5A O1 1_545 0.89(2) 1.60(2) 2.480(2) 173(3) yes
O7 H7A O2 . 0.87(2) 1.91(2) 2.782(2) 173(3) yes
O7 H7B O3 1_455 0.87(2) 1.92(2) 2.772(2) 169(3) yes

loop_
_geom_torsion_atom_site_label_1
_geom_torsion_atom_site_label_2
_geom_torsion_atom_site_label_3
_geom_torsion_atom_site_label_4
_geom_torsion_site_symmetry_1
_geom_torsion_site_symmetry_2
_geom_torsion_site_symmetry_3
_geom_torsion_site_symmetry_4
_geom_torsion
_geom_torsion_publ_flag
N2 C3 C4 C4A . . . . 49.8(3) ?
C3 C4 C4A C8A . . . . -18.9(3) ?
C3 C4 C4A C5 . . . . 161.3(2) ?
C8A C4A C5 C6 . . . . 0.3(4) ?
C4 C4A C5 C6 . . . . -179.8(2) ?
C4A C5 C6 C7 . . . . 0.4(4) ?
C5 C6 C7 C8 . . . . -0.8(4) ?
C6 C7 C8 C8A . . . . 0.3(4) ?
C5 C4A C8A C8 . . . . -0.8(4) ?
C4 C4A C8A C8 . . . . 179.4(2) ?
C5 C4A C8A C1 . . . . -179.8(2) ?
C4 C4A C8A C1 . . . . 0.4(4) ?
C7 C8 C8A C4A . . . . 0.4(4) ?
C7 C8 C8A C1 . . . . 179.5(2) ?
N2 C1 C8A C4A . . . . -13.7(3) ?
N2 C1 C8A C8 . . . . 167.3(2) ?
O1 C9 C10 O3 . . . . -6.6(2) ?
O2 C9 C10 O3 . . . . 173.40(17) ?
O1 C9 C10 C11 . . . . 115.09(19) ?
O2 C9 C10 C11 . . . . -64.9(2) ?
O3 C10 C11 O4 . . . . 66.1(2) ?
C9 C10 C11 O4 . . . . -57.0(2) ?
O3 C10 C11 C12 . . . . -58.3(2) ?
C9 C10 C11 C12 . . . . 178.67(15) ?
O4 C11 C12 O6 . . . . -0.7(3) ?
C10 C11 C12 O6 . . . . 123.1(2) ?
O4 C11 C12 O5 . . . . -179.82(16) ?
C10 C11 C12 O5 . . . . -56.1(2) ?
C8A C1 N2 C3 . . . . 46.4(3) ?
C4 C3 N2 C1 . . . . -65.8(3) ?
